data_1534361
loop_
_publ_author_name
'Chevreton, M.'
'Bertaut, E.F.'

_publ_section_title
;
 Etude de seleniures de chrome.
;
_journal_name_full
;
Comptes Rendus Hebdomadaires des Seances de l'Academie des Sciences (1884 - 
1965)
;
_journal_page_first 145
_journal_page_last 147
_journal_volume 253
_journal_year 1961
_chemical_formula_sum 'Cr3 Se4'
_space_group_crystal_system monoclinic
_space_group_IT_number 12
_space_group_name_Hall '-I 2y'
_space_group_name_H-M_alt 'I 1 2/m 1'
_cell_angle_alpha 90
_cell_angle_beta 91.67
_cell_angle_gamma 90
_cell_formula_units_Z 2
_cell_length_a 6.32
_cell_length_b 3.62
_cell_length_c 11.77
_cell_volume 269.164
_citation_journal_id_ASTM COREAF
_cod_data_source_file Chevreton_COREAF_1961_1603.cif
_cod_data_source_block Cr3Se4
_cod_depositor_comments
;
 Updating space group information.

 Antanas Vaitkus,
 2018-07-22
;
_cod_original_cell_volume 269.1644
_cod_database_code 1534361

loop_
_space_group_symop_id
_space_group_symop_operation_xyz
1 x,y,z
2 -x,y,-z
3 -x,-y,-z
4 x,-y,z
5 x+1/2,y+1/2,z+1/2
6 -x+1/2,y+1/2,-z+1/2
7 -x+1/2,-y+1/2,-z+1/2
8 x+1/2,-y+1/2,z+1/2

loop_
_atom_site_label
_atom_site_type_symbol
_atom_site_fract_x
_atom_site_fract_y
_atom_site_fract_z
_atom_site_occupancy
_atom_site_U_iso_or_equiv
Se1 Se-2 0.336 0 0.866 1 0.0
Cr2 Cr+3 0.022 0 0.24 1 0.0
Se2 Se-2 0.329 0 0.379 1 0.0
Cr1 Cr+2 0 0 0.5 1 0.0
